data_7041807
loop_
_publ_author_name
'Rieb, Julia'
'Dominelli, Bruno'
'Mayer, David'
'Jandl, Christian'
'Drechsel, Jonas'
'Heydenreuter, Wolfgang'
'Sieber, Stephan A.'
'K\"uhn, Fritz E'

_publ_section_title
;
 Influence of wing-tip substituents and reaction conditions on the
 structure, properties and cytotoxicity of Ag(i)- and Au(i)-bis(NHC)
 complexes.
;
_journal_issue 8
_journal_name_full 'Dalton transactions (Cambridge, England : 2003)'
_journal_page_first 2722
_journal_page_last 2735
_journal_paper_doi 10.1039/c6dt04559f
_journal_volume 46
_journal_year 2017
_chemical_compound_source 'see text'
_chemical_formula_moiety 'C28 H44 Au2 N8 O2, 2(F6 P), 2(C4 H10 O)'
_chemical_formula_sum 'C36 H64 Au2 F12 N8 O4 P2'
_chemical_formula_weight 1356.83
_space_group_IT_number 14
_symmetry_cell_setting monoclinic
_symmetry_Int_Tables_number 14
_symmetry_space_group_name_Hall '-P 2ybc'
_symmetry_space_group_name_H-M 'P 1 21/c 1'
_atom_sites_solution_hydrogens geom
_audit_update_record
;
2016-12-01 deposited with the CCDC.
2017-01-23 downloaded from the CCDC.
;
_cell_angle_alpha 90
_cell_angle_beta 90.292(1)
_cell_angle_gamma 90
_cell_formula_units_Z 2
_cell_length_a 8.1974(3)
_cell_length_b 23.8226(9)
_cell_length_c 12.3123(4)
_cell_measurement_reflns_used 9946
_cell_measurement_temperature 100
_cell_measurement_theta_max 28.3039
_cell_measurement_theta_min 2.4846
_cell_volume 2404.36(15)
_computing_cell_refinement 'SAINT (Bruker, 2015)'
_computing_data_collection 'APEX III Control Software (Bruker, 2015)'
_computing_data_reduction 'SAINT (Bruker, 2015)'
_computing_molecular_graphics 'PLATON (Spek, 2011)'
_computing_publication_material 'PLATON (Spek, 2011), enCIFer (Allen, 2014)'
_computing_structure_refinement 'SHELXL2014 (Sheldrick, 2014), SHELXLE (Huebschle, 2011)'
_computing_structure_solution 'SHELXS97 (Sheldrick, 1997)'
_diffrn_ambient_temperature 100
_diffrn_detector ' CMOS plate '
_diffrn_detector_area_resol_mean 16
_diffrn_measured_fraction_theta_full 0.999
_diffrn_measured_fraction_theta_max 1.000
_diffrn_measurement_device ' \k-geometry diffractometer '
_diffrn_measurement_device_type ' Bruker Photon CMOS '
_diffrn_measurement_method ' phi- and omega-rotation '
_diffrn_radiation_monochromator 'Helios optic'
_diffrn_radiation_probe x-ray
_diffrn_radiation_source 'IMS microsource'
_diffrn_radiation_type MoK\a
_diffrn_radiation_wavelength 0.71073
_diffrn_reflns_av_R_equivalents 0.0400
_diffrn_reflns_av_unetI/netI 0.0149
_diffrn_reflns_limit_h_max 10
_diffrn_reflns_limit_h_min -10
_diffrn_reflns_limit_k_max 31
_diffrn_reflns_limit_k_min -31
_diffrn_reflns_limit_l_max 16
_diffrn_reflns_limit_l_min -16
_diffrn_reflns_number 116889
_diffrn_reflns_reduction_process
;
;
_diffrn_reflns_theta_full 25.24
_diffrn_reflns_theta_max 28.36
_diffrn_reflns_theta_min 2.38
_exptl_absorpt_coefficient_mu 6.254
_exptl_absorpt_correction_T_max 0.7457
_exptl_absorpt_correction_T_min 0.3527
_exptl_absorpt_correction_type multi-scan
_exptl_absorpt_process_details 'SADABS 2014/5, Bruker, 2014'
_exptl_crystal_colour colourless
_exptl_crystal_density_diffrn 1.874
_exptl_crystal_density_method 'Not Measured'
_exptl_crystal_description fragment
_exptl_crystal_F_000 1328
_exptl_crystal_size_max 0.552
_exptl_crystal_size_mid 0.200
_exptl_crystal_size_min 0.110
_refine_diff_density_max 0.617
_refine_diff_density_min -1.321
_refine_diff_density_rms 0.092
_refine_ls_extinction_method none
_refine_ls_goodness_of_fit_ref 1.131
_refine_ls_hydrogen_treatment constr
_refine_ls_matrix_type full
_refine_ls_number_parameters 344
_refine_ls_number_reflns 6009
_refine_ls_number_restraints 153
_refine_ls_restrained_S_all 1.146
_refine_ls_R_factor_all 0.0216
_refine_ls_R_factor_gt 0.0180
_refine_ls_shift/su_max 0.016
_refine_ls_shift/su_mean 0.001
_refine_ls_structure_factor_coef Fsqd
_refine_ls_weighting_details 'W=1/[\S^2^(FO^2^)+(0.0106P)^2^+3.6110P] WHERE P=(FO^2^+2FC^2^)/3'
_refine_ls_weighting_scheme calc
_refine_ls_wR_factor_gt 0.0346
_refine_ls_wR_factor_ref 0.0353
_reflns_number_gt 5552
_reflns_number_total 6009
_reflns_threshold_expression I>2\s(I)
_cod_data_source_file c6dt04559f2.cif
_cod_data_source_block Au2_LiPr_2_PF6_2
_cod_depositor_comments 'Adding full bibliography for 7041805--7041812.cif.'
_cod_original_sg_symbol_H-M 'P 21/c'
_cod_database_code 7041807

loop_
_space_group_symop_id
_space_group_symop_operation_xyz
1 x,y,z
2 -x,1/2+y,1/2-z
3 -x,-y,-z
4 x,1/2-y,1/2+z

loop_
_atom_site_aniso_label
_atom_site_aniso_U_11
_atom_site_aniso_U_22
_atom_site_aniso_U_33
_atom_site_aniso_U_23
_atom_site_aniso_U_13
_atom_site_aniso_U_12
Au1 0.0092(1) 0.0074(1) 0.0082(1) -0.0026(1) -0.0017(1) 0.0008(1)
P1 0.0148(3) 0.0100(3) 0.0098(3) 0.0004(2) -0.0008(2) 0.0011(2)
O1 0.0120(8) 0.0249(9) 0.0378(11) -0.0114(9) 0.0043(7) -0.0011(7)
N1 0.0113(9) 0.0122(9) 0.0095(8) -0.0003(7) -0.0015(7) -0.0006(7)
F1 0.0216(8) 0.0151(7) 0.0337(8) 0.0027(6) -0.0042(6) -0.0054(6)
N2 0.0108(9) 0.0091(8) 0.0085(8) -0.0009(7) -0.0015(7) -0.0004(7)
F2 0.0225(8) 0.0186(7) 0.0251(7) -0.0054(6) -0.0011(6) -0.0062(6)
F3 0.0302(8) 0.0168(7) 0.0118(6) 0.0033(5) -0.0041(6) 0.0040(6)
N3 0.0115(9) 0.0078(8) 0.0105(8) -0.0023(7) -0.0008(7) 0.0005(7)
N4 0.0193(10) 0.0099(9) 0.0100(8) -0.0023(7) -0.0015(7) 0.0002(7)
F4 0.0199(7) 0.0187(7) 0.0140(6) -0.0032(5) -0.0008(5) 0.0059(6)
F5 0.0306(8) 0.0267(8) 0.0107(6) 0.0035(6) 0.0006(6) 0.0084(6)
F6 0.0203(7) 0.0188(7) 0.0223(7) -0.0001(6) 0.0029(6) 0.0074(6)
C1 0.0192(12) 0.0140(11) 0.0312(14) 0.0037(10) -0.0011(10) 0.0041(10)
C2 0.0124(10) 0.0154(11) 0.0140(10) 0.0022(9) -0.0031(8) 0.0044(8)
C3 0.0155(11) 0.0219(13) 0.0174(11) -0.0007(9) 0.0017(9) 0.0023(9)
C4 0.0111(10) 0.0062(9) 0.0106(10) -0.0007(8) 0.0000(8) -0.0020(8)
C5 0.0162(11) 0.0175(11) 0.0094(10) -0.0010(8) -0.0047(8) -0.0040(9)
C6 0.0158(11) 0.0140(10) 0.0110(10) -0.0037(8) -0.0023(8) -0.0037(9)
C7 0.0096(10) 0.0073(10) 0.0129(10) -0.0010(8) -0.0004(8) 0.0002(7)
C8 0.0109(10) 0.0090(10) 0.0111(10) -0.0027(8) -0.0011(8) 0.0023(8)
C9 0.0205(12) 0.0097(10) 0.0119(10) -0.0048(8) -0.0030(9) -0.0010(9)
C10 0.0247(13) 0.0093(10) 0.0131(11) -0.0050(8) -0.0022(9) -0.0009(9)
C11 0.0272(13) 0.0094(10) 0.0099(10) -0.0003(8) -0.0017(9) -0.0025(9)
C12 0.0269(14) 0.0145(12) 0.0267(13) 0.0020(10) -0.0096(11) 0.0002(10)
C13 0.0279(14) 0.0185(12) 0.0176(12) -0.0002(10) 0.0037(10) -0.0044(10)
C14 0.0152(11) 0.0136(11) 0.0176(11) -0.0023(9) 0.0045(9) -0.0006(9)
O2A 0.0191(18) 0.0328(15) 0.0243(16) 0.0099(13) 0.0060(13) 0.0095(16)
O2 0.031(3) 0.037(2) 0.024(2) 0.0062(19) 0.0045(19) 0.011(2)
C15A 0.022(3) 0.039(4) 0.023(2) 0.001(2) 0.001(2) 0.005(3)
C16A 0.0186(17) 0.029(2) 0.025(2) -0.004(2) 0.0038(18) 0.0045(16)
C17A 0.023(2) 0.045(2) 0.033(2) 0.0145(17) 0.0042(17) 0.0143(18)
C18A 0.065(4) 0.105(5) 0.038(3) 0.027(3) 0.012(3) 0.032(4)
C15 0.020(4) 0.029(5) 0.026(3) 0.001(3) 0.008(3) 0.000(4)
C16 0.020(2) 0.034(2) 0.028(2) 0.004(2) 0.003(2) 0.007(2)
C17 0.043(3) 0.056(3) 0.032(2) 0.009(2) 0.002(2) 0.016(3)
C18 0.040(4) 0.061(5) 0.030(3) 0.008(3) -0.001(3) 0.015(4)

loop_
_atom_site_label
_atom_site_type_symbol
_atom_site_thermal_displace_type
_atom_site_fract_x
_atom_site_fract_y
_atom_site_fract_z
_atom_site_occupancy
_atom_site_U_iso_or_equiv
_atom_site_calc_flag
_atom_site_refinement_flags
_atom_site_disorder_assembly
_atom_site_disorder_group
Au1 Au Uani 0.61668(2) 0.44386(2) 0.55712(2) 1.000 0.0083(1) d . . .
P1 P Uani 0.39553(7) 0.37050(2) 0.87996(4) 1.000 0.0115(2) d . . .
O1 O Uani 0.1900(2) 0.55548(8) 0.78553(16) 1.000 0.0249(5) d . . .
N1 N Uani 0.8452(2) 0.47522(8) 0.74333(14) 1.000 0.0110(5) d . . .
F1 F Uani 0.52732(18) 0.41899(6) 0.89673(13) 1.000 0.0235(4) d . . .
N2 N Uani 0.6243(2) 0.52300(7) 0.75005(14) 1.000 0.0095(5) d . . .
F2 F Uani 0.26407(18) 0.32108(6) 0.86493(12) 1.000 0.0221(4) d . . .
F3 F Uani 0.42642(18) 0.35023(6) 1.00353(11) 1.000 0.0196(4) d . . .
N3 N Uani 0.4786(2) 0.59979(7) 0.67029(14) 1.000 0.0099(5) d . . .
N4 N Uani 0.5014(2) 0.66211(8) 0.54580(15) 1.000 0.0131(5) d . . .
F4 F Uani 0.25419(17) 0.41172(6) 0.92204(11) 1.000 0.0175(4) d . . .
F5 F Uani 0.36289(18) 0.39112(6) 0.75826(11) 1.000 0.0227(4) d . . .
F6 F Uani 0.53544(17) 0.32853(6) 0.83898(11) 1.000 0.0205(4) d . . .
C1 C Uani 0.9117(3) 0.37569(10) 0.7047(2) 1.000 0.0215(7) d . . .
C2 C Uani 0.9769(3) 0.43519(9) 0.71352(18) 1.000 0.0139(6) d . . .
C3 C Uani 1.0627(3) 0.45392(10) 0.61063(19) 1.000 0.0183(7) d . . .
C4 C Uani 0.7044(3) 0.48452(9) 0.68899(17) 1.000 0.0093(6) d . . .
C5 C Uani 0.8524(3) 0.50749(10) 0.83658(18) 1.000 0.0144(6) d . . .
C6 C Uani 0.7141(3) 0.53741(10) 0.84153(18) 1.000 0.0136(6) d . . .
C7 C Uani 0.4637(3) 0.54483(9) 0.72252(17) 1.000 0.0099(6) d . . .
C8 C Uani 0.4643(3) 0.60774(9) 0.56162(17) 1.000 0.0103(6) d . . .
C9 C Uani 0.5235(3) 0.64937(9) 0.72149(18) 1.000 0.0140(6) d . . .
C10 C Uani 0.5373(3) 0.68841(10) 0.64369(18) 1.000 0.0157(7) d . . .
C11 C Uani 0.5033(3) 0.68992(9) 0.43811(18) 1.000 0.0155(6) d . . .
C12 C Uani 0.3680(3) 0.73338(10) 0.4306(2) 1.000 0.0227(8) d . . .
C13 C Uani 0.6711(3) 0.71463(11) 0.4166(2) 1.000 0.0213(7) d . . .
C14 C Uani 0.3516(3) 0.54645(10) 0.82143(19) 1.000 0.0155(6) d . . .
O2A O Uani 0.0729(5) 0.6631(3) 0.8143(3) 0.622(8) 0.0254(9) d DUP A 2
O2 O Uani 0.1130(10) 0.6662(5) 0.7989(6) 0.378(8) 0.0307(14) d DUP A 1
C15A C Uani 0.0972(13) 0.6403(4) 1.0013(5) 0.622(8) 0.0280(18) d DUP A 2
C16A C Uani 0.0048(8) 0.6732(3) 0.9176(4) 0.622(8) 0.0242(11) d DUP A 2
C17A C Uani -0.0079(7) 0.6924(2) 0.7280(4) 0.622(8) 0.0337(12) d DUP A 2
C18A C Uani 0.0693(10) 0.6810(4) 0.6240(5) 0.622(8) 0.069(2) d DUP A 2
C15 C Uani 0.075(2) 0.6526(7) 0.9879(8) 0.378(8) 0.025(2) d DUP A 1
C16 C Uani 0.0110(14) 0.6801(5) 0.8871(8) 0.378(8) 0.0273(12) d DUP A 1
C17 C Uani 0.0642(14) 0.6929(4) 0.6991(7) 0.378(8) 0.0437(16) d DUP A 1
C18 C Uani 0.0016(13) 0.6520(4) 0.6211(7) 0.378(8) 0.044(2) d DUP A 1
H1 H Uiso 0.16900 0.59000 0.78740 1.000 0.0300 c RU . .
H1A H Uiso 0.85220 0.37140 0.63590 1.000 0.0320 c RU . .
H1B H Uiso 0.83800 0.36820 0.76540 1.000 0.0320 c RU . .
H1C H Uiso 1.00290 0.34910 0.70700 1.000 0.0320 c RU . .
H2 H Uiso 1.05940 0.43560 0.77360 1.000 0.0170 c RU . .
H3A H Uiso 0.98670 0.45170 0.54910 1.000 0.0270 c RU . .
H3B H Uiso 1.15650 0.42940 0.59720 1.000 0.0270 c RU . .
H3C H Uiso 1.10020 0.49270 0.61920 1.000 0.0270 c RU . .
H5 H Uiso 0.93950 0.50830 0.88780 1.000 0.0170 c RU . .
H6 H Uiso 0.68380 0.56330 0.89660 1.000 0.0160 c RU . .
H7 H Uiso 0.41360 0.51860 0.66840 1.000 0.0120 c RU . .
H9 H Uiso 0.54100 0.65460 0.79710 1.000 0.0170 c RU . .
H10 H Uiso 0.56610 0.72670 0.65360 1.000 0.0190 c RU . .
H11 H Uiso 0.48170 0.66060 0.38170 1.000 0.0190 c RU . .
H12A H Uiso 0.36520 0.74930 0.35720 1.000 0.0340 c RU . .
H12B H Uiso 0.38840 0.76330 0.48350 1.000 0.0340 c RU . .
H12C H Uiso 0.26300 0.71550 0.44620 1.000 0.0340 c RU . .
H13A H Uiso 0.67380 0.73040 0.34310 1.000 0.0320 c RU . .
H13B H Uiso 0.75380 0.68510 0.42330 1.000 0.0320 c RU . .
H13C H Uiso 0.69390 0.74430 0.46960 1.000 0.0320 c RU . .
H14A H Uiso 0.35880 0.51050 0.86150 1.000 0.0190 c RU . .
H14B H Uiso 0.38560 0.57710 0.87100 1.000 0.0190 c RU . .
H15D H Uiso 0.09160 0.60020 0.98340 0.622(8) 0.0420 c RUP A 2
H15E H Uiso 0.04900 0.64660 1.07290 0.622(8) 0.0420 c RUP A 2
H15F H Uiso 0.21140 0.65240 1.00220 0.622(8) 0.0420 c RUP A 2
H16C H Uiso -0.11140 0.66190 0.91780 0.622(8) 0.0290 c RUP A 2
H16D H Uiso 0.01090 0.71380 0.93480 0.622(8) 0.0290 c RUP A 2
H17C H Uiso -0.00450 0.73330 0.74260 0.622(8) 0.0400 c RUP A 2
H17D H Uiso -0.12370 0.68080 0.72470 0.622(8) 0.0400 c RUP A 2
H18D H Uiso 0.18510 0.69090 0.62820 0.622(8) 0.1040 c RUP A 2
H18E H Uiso 0.01620 0.70330 0.56710 0.622(8) 0.1040 c RUP A 2
H18F H Uiso 0.05830 0.64100 0.60670 0.622(8) 0.1040 c RUP A 2
H15A H Uiso 0.06400 0.61180 0.98140 0.378(8) 0.0370 c RUP A 1
H15B H Uiso 0.01340 0.66580 1.05080 0.378(8) 0.0370 c RUP A 1
H15C H Uiso 0.19070 0.66220 0.99750 0.378(8) 0.0370 c RUP A 1
H16A H Uiso -0.10170 0.66710 0.87220 0.378(8) 0.0330 c RUP A 1
H16B H Uiso 0.00840 0.72140 0.89700 0.378(8) 0.0330 c RUP A 1
H17A H Uiso 0.15880 0.71270 0.66740 0.378(8) 0.0530 c RUP A 1
H17B H Uiso -0.02130 0.72110 0.71450 0.378(8) 0.0530 c RUP A 1
H18A H Uiso 0.08870 0.62580 0.60150 0.378(8) 0.0660 c RUP A 1
H18B H Uiso -0.03700 0.67160 0.55590 0.378(8) 0.0660 c RUP A 1
H18C H Uiso -0.08900 0.63120 0.65370 0.378(8) 0.0660 c RUP A 1

loop_
_atom_type_symbol
_atom_type_description
_atom_type_scat_dispersion_real
_atom_type_scat_dispersion_imag
_atom_type_scat_source
C C 0.0033 0.0016 ' International Tables Vol C Tables 4.2.6.8 and 6.1.1.4'
H H 0.0000 0.0000 ' International Tables Vol C Tables 4.2.6.8 and 6.1.1.4'
Au Au -2.0133 8.8022 ' International Tables Vol C Tables 4.2.6.8 and 6.1.1.4'
F F 0.0171 0.0103 ' International Tables Vol C Tables 4.2.6.8 and 6.1.1.4'
N N 0.0061 0.0033 ' International Tables Vol C Tables 4.2.6.8 and 6.1.1.4'
O O 0.0106 0.0060 ' International Tables Vol C Tables 4.2.6.8 and 6.1.1.4'
P P 0.1023 0.0942 ' International Tables Vol C Tables 4.2.6.8 and 6.1.1.4'

loop_
_geom_angle_atom_site_label_1
_geom_angle_atom_site_label_2
_geom_angle_atom_site_label_3
_geom_angle
_geom_angle_site_symmetry_1
_geom_angle_site_symmetry_3
_geom_angle_publ_flag
C4 Au1 C8 171.16(9) . 3_666 yes
F5 P1 F6 90.76(8) . . yes
F1 P1 F2 178.98(8) . . yes
F1 P1 F3 89.53(8) . . yes
F1 P1 F4 90.27(8) . . yes
F1 P1 F5 90.51(8) . . yes
F1 P1 F6 90.42(8) . . yes
F2 P1 F3 89.50(8) . . yes
F2 P1 F4 90.04(8) . . yes
F2 P1 F5 90.47(8) . . yes
F2 P1 F6 89.27(8) . . yes
F3 P1 F4 89.36(8) . . yes
F3 P1 F5 179.18(8) . . yes
F3 P1 F6 90.06(8) . . yes
F4 P1 F5 89.82(8) . . yes
F4 P1 F6 179.10(8) . . yes
C2 N1 C4 127.07(18) . . yes
C2 N1 C5 122.22(18) . . yes
C4 N1 C5 110.68(18) . . yes
C14 O1 H1 109.00 . . no
C4 N2 C7 123.54(18) . . yes
C6 N2 C7 125.28(18) . . yes
C4 N2 C6 111.17(18) . . yes
C7 N3 C8 123.46(17) . . yes
C8 N3 C9 110.54(17) . . yes
C7 N3 C9 125.75(17) . . yes
C8 N4 C10 110.85(18) . . yes
C10 N4 C11 124.86(19) . . yes
C8 N4 C11 124.29(18) . . yes
N1 C2 C1 111.12(19) . . yes
N1 C2 C3 110.92(18) . . yes
C1 C2 C3 112.26(19) . . no
Au1 C4 N1 128.31(16) . . yes
N1 C4 N2 104.55(18) . . yes
Au1 C4 N2 126.73(17) . . yes
N1 C5 C6 107.5(2) . . yes
N2 C6 C5 106.1(2) . . yes
N2 C7 C14 111.73(18) . . yes
N2 C7 N3 110.17(18) . . yes
N3 C7 C14 112.27(18) . . yes
Au1 C8 N3 130.98(16) 3_666 . yes
N3 C8 N4 105.01(18) . . yes
Au1 C8 N4 123.72(15) 3_666 . yes
N3 C9 C10 106.81(19) . . yes
N4 C10 C9 106.8(2) . . yes
C12 C11 C13 112.72(19) . . no
N4 C11 C12 110.36(19) . . yes
N4 C11 C13 110.02(19) . . yes
O1 C14 C7 108.74(19) . . yes
C2 C1 H1A 109.00 . . no
C2 C1 H1B 109.00 . . no
C2 C1 H1C 109.00 . . no
H1A C1 H1B 110.00 . . no
H1A C1 H1C 109.00 . . no
H1B C1 H1C 109.00 . . no
N1 C2 H2 107.00 . . no
C1 C2 H2 107.00 . . no
C3 C2 H2 107.00 . . no
C2 C3 H3A 109.00 . . no
C2 C3 H3B 109.00 . . no
C2 C3 H3C 109.00 . . no
H3A C3 H3B 109.00 . . no
H3A C3 H3C 109.00 . . no
H3B C3 H3C 110.00 . . no
N1 C5 H5 126.00 . . no
C6 C5 H5 126.00 . . no
N2 C6 H6 127.00 . . no
C5 C6 H6 127.00 . . no
C14 C7 H7 107.00 . . no
N2 C7 H7 107.00 . . no
N3 C7 H7 108.00 . . no
N3 C9 H9 127.00 . . no
C10 C9 H9 127.00 . . no
N4 C10 H10 127.00 . . no
C9 C10 H10 127.00 . . no
C13 C11 H11 108.00 . . no
N4 C11 H11 108.00 . . no
C12 C11 H11 108.00 . . no
C11 C12 H12B 109.00 . . no
C11 C12 H12A 109.00 . . no
C11 C12 H12C 109.00 . . no
H12A C12 H12B 110.00 . . no
H12A C12 H12C 109.00 . . no
H12B C12 H12C 109.00 . . no
C11 C13 H13A 110.00 . . no
C11 C13 H13B 109.00 . . no
C11 C13 H13C 109.00 . . no
H13A C13 H13B 110.00 . . no
H13A C13 H13C 109.00 . . no
H13B C13 H13C 109.00 . . no
O1 C14 H14A 110.00 . . no
O1 C14 H14B 110.00 . . no
C7 C14 H14A 110.00 . . no
C7 C14 H14B 110.00 . . no
H14A C14 H14B 108.00 . . no
C16A O2A C17A 113.7(5) . . yes
C16 O2 C17 112.9(9) . . yes
O2A C16A C15A 109.3(6) . . yes
O2A C17A C18A 111.1(5) . . yes
C16A C15A H15E 110.00 . . no
C16A C15A H15F 110.00 . . no
H15D C15A H15E 109.00 . . no
H15D C15A H15F 109.00 . . no
H15E C15A H15F 110.00 . . no
C16A C15A H15D 109.00 . . no
O2A C16A H16C 110.00 . . no
C15A C16A H16C 110.00 . . no
C15A C16A H16D 110.00 . . no
H16C C16A H16D 108.00 . . no
O2A C16A H16D 110.00 . . no
O2A C17A H17C 109.00 . . no
C18A C17A H17C 109.00 . . no
C18A C17A H17D 109.00 . . no
O2A C17A H17D 110.00 . . no
H17C C17A H17D 108.00 . . no
C17A C18A H18E 110.00 . . no
C17A C18A H18F 109.00 . . no
C17A C18A H18D 110.00 . . no
H18D C18A H18F 109.00 . . no
H18E C18A H18F 109.00 . . no
H18D C18A H18E 110.00 . . no
O2 C16 C15 109.2(10) . . yes
O2 C17 C18 111.2(8) . . yes
C16 C15 H15A 110.00 . . no
C16 C15 H15B 110.00 . . no
C16 C15 H15C 109.00 . . no
H15A C15 H15B 110.00 . . no
H15A C15 H15C 109.00 . . no
H15B C15 H15C 109.00 . . no
O2 C16 H16A 110.00 . . no
O2 C16 H16B 110.00 . . no
C15 C16 H16A 110.00 . . no
C15 C16 H16B 110.00 . . no
H16A C16 H16B 108.00 . . no
O2 C17 H17A 109.00 . . no
O2 C17 H17B 109.00 . . no
C18 C17 H17A 109.00 . . no
C18 C17 H17B 109.00 . . no
H17A C17 H17B 108.00 . . no
C17 C18 H18A 109.00 . . no
C17 C18 H18B 109.00 . . no
C17 C18 H18C 109.00 . . no
H18A C18 H18B 110.00 . . no
H18A C18 H18C 109.00 . . no
H18B C18 H18C 110.00 . . no

loop_
_geom_bond_atom_site_label_1
_geom_bond_atom_site_label_2
_geom_bond_distance
_geom_bond_site_symmetry_2
_geom_bond_publ_flag
Au1 C4 2.020(2) . yes
Au1 C8 2.020(2) 3_666 yes
P1 F5 1.5981(15) . yes
P1 F6 1.6048(15) . yes
P1 F2 1.6061(15) . yes
P1 F3 1.6150(15) . yes
P1 F1 1.5943(15) . yes
P1 F4 1.6066(15) . yes
O1 C14 1.411(3) . yes
N1 C5 1.383(3) . yes
N1 C4 1.349(3) . yes
N1 C2 1.488(3) . yes
O1 H1 0.8400 . no
N2 C7 1.454(3) . yes
N2 C4 1.357(3) . yes
N2 C6 1.386(3) . yes
N3 C9 1.388(3) . yes
N3 C8 1.356(3) . yes
N3 C7 1.464(3) . yes
N4 C8 1.345(3) . yes
N4 C11 1.482(3) . yes
N4 C10 1.389(3) . yes
C1 C2 1.519(3) . no
C2 C3 1.519(3) . no
C5 C6 1.341(3) . no
C7 C14 1.530(3) . no
C9 C10 1.340(3) . no
C11 C13 1.521(3) . no
C11 C12 1.520(3) . no
C1 H1B 0.9800 . no
C1 H1A 0.9800 . no
C1 H1C 0.9800 . no
C2 H2 1.0000 . no
C3 H3B 0.9800 . no
C3 H3A 0.9800 . no
C3 H3C 0.9800 . no
C5 H5 0.9500 . no
C6 H6 0.9500 . no
C7 H7 1.0000 . no
C9 H9 0.9500 . no
C10 H10 0.9500 . no
C11 H11 1.0000 . no
C12 H12A 0.9800 . no
C12 H12B 0.9800 . no
C12 H12C 0.9800 . no
C13 H13A 0.9800 . no
C13 H13B 0.9800 . no
C13 H13C 0.9800 . no
C14 H14B 0.9900 . no
C14 H14A 0.9900 . no
O2A C16A 1.412(7) . yes
O2A C17A 1.431(7) . yes
O2 C17 1.439(12) . yes
O2 C16 1.413(13) . yes
C15A C16A 1.497(10) . no
C17A C18A 1.457(8) . no
C15A H15F 0.9800 . no
C15A H15D 0.9800 . no
C15A H15E 0.9800 . no
C16A H16D 0.9900 . no
C16A H16C 0.9900 . no
C17A H17D 0.9900 . no
C17A H17C 0.9900 . no
C18A H18F 0.9800 . no
C18A H18D 0.9800 . no
C18A H18E 0.9800 . no
C15 C16 1.496(16) . no
C17 C18 1.459(13) . no
C15 H15A 0.9800 . no
C15 H15B 0.9800 . no
C15 H15C 0.9800 . no
C16 H16A 0.9900 . no
C16 H16B 0.9900 . no
C17 H17A 0.9900 . no
C17 H17B 0.9900 . no
C18 H18A 0.9800 . no
C18 H18B 0.9800 . no
C18 H18C 0.9800 . no

loop_
_geom_hbond_atom_site_label_D
_geom_hbond_atom_site_label_H
_geom_hbond_atom_site_label_A
_geom_hbond_distance_DH
_geom_hbond_distance_HA
_geom_hbond_distance_DA
_geom_hbond_angle_DHA
_geom_hbond_publ_flag
O1 H1 O2A 0.8400 1.9400 2.761(7) 165.00 yes

loop_
_geom_torsion_atom_site_label_1
_geom_torsion_atom_site_label_2
_geom_torsion_atom_site_label_3
_geom_torsion_atom_site_label_4
_geom_torsion
_geom_torsion_site_symmetry_4
_geom_torsion_publ_flag
C4 N1 C2 C1 -57.6(3) . no
C4 N1 C2 C3 68.1(3) . no
C5 N1 C2 C1 120.4(2) . no
C5 N1 C2 C3 -114.0(2) . no
C2 N1 C4 Au1 5.2(3) . no
C2 N1 C4 N2 178.11(19) . no
C5 N1 C4 Au1 -173.02(17) . no
C5 N1 C4 N2 -0.1(2) . no
C2 N1 C5 C6 -178.0(2) . no
C4 N1 C5 C6 0.3(3) . no
C6 N2 C4 Au1 172.97(16) . no
C6 N2 C4 N1 -0.1(2) . no
C7 N2 C4 Au1 -5.9(3) . no
C7 N2 C4 N1 -179.00(18) . no
C4 N2 C6 C5 0.3(3) . no
C7 N2 C6 C5 179.1(2) . no
C4 N2 C7 N3 -99.5(2) . no
C4 N2 C7 C14 135.0(2) . no
C6 N2 C7 N3 81.8(2) . no
C6 N2 C7 C14 -43.7(3) . no
C8 N3 C7 N2 102.1(2) . no
C8 N3 C7 C14 -132.7(2) . no
C9 N3 C7 N2 -71.6(3) . no
C9 N3 C7 C14 53.6(3) . no
C7 N3 C8 N4 -174.11(18) . no
C7 N3 C8 Au1 12.1(3) 3_666 no
C9 N3 C8 N4 0.4(2) . no
C9 N3 C8 Au1 -173.39(18) 3_666 no
C7 N3 C9 C10 174.3(2) . no
C8 N3 C9 C10 -0.1(3) . no
C10 N4 C8 N3 -0.6(2) . no
C10 N4 C8 Au1 173.78(17) 3_666 no
C11 N4 C8 N3 179.49(18) . no
C11 N4 C8 Au1 -6.2(3) 3_666 no
C8 N4 C10 C9 0.5(3) . no
C11 N4 C10 C9 -179.5(2) . no
C8 N4 C11 C12 113.1(2) . no
C8 N4 C11 C13 -121.9(2) . no
C10 N4 C11 C12 -66.9(3) . no
C10 N4 C11 C13 58.1(3) . no
N1 C5 C6 N2 -0.3(3) . no
N2 C7 C14 O1 -166.74(18) . no
N3 C7 C14 O1 68.9(2) . no
N3 C9 C10 N4 -0.3(3) . no
C17A O2A C16A C15A 179.5(6) . no
C16A O2A C17A C18A 179.1(6) . no
